data_4309959
loop_
_publ_author_name
'Mohamed M. Ibrahim'
'Jan Seebacher'
'Gunther Steinfeld'
'Heinrich Vahrenkamp'

_publ_section_title
;
Tris(thioimidazolyl)borate-Zinc-Thiolate Complexes for the Modeling of
Biological Thiolate Alkylations
;
_journal_name_full 'Inorganic Chemistry'
_journal_page_first 8531
_journal_page_last 8538
_journal_paper_doi 10.1021/ic0508270
_journal_volume 44
_journal_year 2005
_chemical_formula_sum 'C40 H36 B Cl2 F5 N6 S4 Zn'
_chemical_formula_weight 971.07
_chemical_name_systematic
; 
 ? 
;
_space_group_IT_number 14
_symmetry_cell_setting monoclinic
_symmetry_space_group_name_Hall '-P 2ybc'
_symmetry_space_group_name_H-M 'P 1 21/c 1'
_atom_sites_solution_hydrogens geom
_atom_sites_solution_primary direct
_atom_sites_solution_secondary difmap
_audit_creation_method SHELXL-97
_cell_angle_alpha 90.00
_cell_angle_beta 98.856(3)
_cell_angle_gamma 90.00
_cell_formula_units_Z 4
_cell_length_a 12.5549(17)
_cell_length_b 19.139(3)
_cell_length_c 19.160(3)
_cell_measurement_temperature 294(2)
_cell_volume 4549.0(12)
_computing_cell_refinement 'Bruker SMART'
_computing_data_collection 'Bruker SMART'
_computing_data_reduction 'Bruker SHELXTL'
_computing_molecular_graphics 'Bruker SHELXTL'
_computing_publication_material 'Bruker SHELXTL'
_computing_structure_refinement 'SHELXL-97 (Sheldrick, 1997)'
_computing_structure_solution 'SHELXS-97 (Sheldrick, 1990)'
_diffrn_ambient_temperature 294(2)
_diffrn_measured_fraction_theta_full 0.930
_diffrn_measured_fraction_theta_max 0.930
_diffrn_measurement_device_type 'CCD area detector'
_diffrn_measurement_method 'phi and omega scans'
_diffrn_radiation_monochromator graphite
_diffrn_radiation_source 'fine-focus sealed tube'
_diffrn_radiation_type MoK\a
_diffrn_radiation_wavelength 0.71073
_diffrn_reflns_av_R_equivalents 0.1341
_diffrn_reflns_av_sigmaI/netI 0.2310
_diffrn_reflns_limit_h_max 16
_diffrn_reflns_limit_h_min -16
_diffrn_reflns_limit_k_max 25
_diffrn_reflns_limit_k_min -25
_diffrn_reflns_limit_l_max 25
_diffrn_reflns_limit_l_min -24
_diffrn_reflns_number 40827
_diffrn_reflns_theta_full 28.88
_diffrn_reflns_theta_max 28.88
_diffrn_reflns_theta_min 1.51
_exptl_absorpt_coefficient_mu 0.898
_exptl_absorpt_correction_type SADABS
_exptl_crystal_colour colorless
_exptl_crystal_density_diffrn 1.418
_exptl_crystal_density_method 'not measured'
_exptl_crystal_description isometric
_exptl_crystal_F_000 1984
_exptl_crystal_size_max 0.13
_exptl_crystal_size_mid 0.18
_exptl_crystal_size_min 0.22
_refine_diff_density_max 1.245
_refine_diff_density_min -0.818
_refine_diff_density_rms 0.108
_refine_ls_extinction_coef 0.0018(6)
_refine_ls_extinction_expression Fc^*^=kFc[1+0.001xFc^2^\l^3^/sin(2\q)]^-1/4^
_refine_ls_extinction_method SHELXL
_refine_ls_goodness_of_fit_ref 0.843
_refine_ls_hydrogen_treatment mixed
_refine_ls_matrix_type full
_refine_ls_number_parameters 518
_refine_ls_number_reflns 11099
_refine_ls_number_restraints 3
_refine_ls_restrained_S_all 0.867
_refine_ls_R_factor_all 0.2595
_refine_ls_R_factor_gt 0.0891
_refine_ls_shift/su_max 0.006
_refine_ls_shift/su_mean 0.000
_refine_ls_structure_factor_coef Fsqd
_refine_ls_weighting_details 'calc w=1/[\s^2^(Fo^2^)+(0.1648P)^2^+0.0000P] where P=(Fo^2^+2Fc^2^)/3'
_refine_ls_weighting_scheme calc
_refine_ls_wR_factor_gt 0.2402
_refine_ls_wR_factor_ref 0.3181
_reflns_number_gt 3124
_reflns_number_total 11099
_reflns_threshold_expression >2sigma(I)
_cod_data_source_file ic0508270si20050523_114753_07.cif
_cod_data_source_block mohammm
_cod_depositor_comments
;
The following automatic conversions were performed:
'_symmetry_cell_setting' value 'Monoclinic' changed to 'monoclinic'
according to '/home/saulius/struct/CIF-dictionaries/cif_core.dic'
dictionary named 'cif_core.dic' version 2.4.1 from 2010-06-29.

Automatic conversion script
Id: cif_fix_enum 1527 2010-12-29 10:47:43Z saulius 
;
_cod_original_cell_volume 4549.0(10)
_cod_database_code 4309959

loop_
_symmetry_equiv_pos_as_xyz
'x, y, z'
'-x, y+1/2, -z+1/2'
'-x, -y, -z'
'x, -y-1/2, z-1/2'

loop_
_atom_site_label
_atom_site_type_symbol
_atom_site_fract_x
_atom_site_fract_y
_atom_site_fract_z
_atom_site_U_iso_or_equiv
_atom_site_adp_type
_atom_site_occupancy
_atom_site_symmetry_multiplicity
_atom_site_calc_flag
_atom_site_refinement_flags
_atom_site_disorder_assembly
_atom_site_disorder_group
Zn1 Zn 0.67696(7) 0.26501(5) 0.66523(5) 0.0571(4) Uani 1 1 d . . .
S1 S 0.63926(16) 0.17193(11) 0.58541(12) 0.0613(6) Uani 1 1 d . . .
S2 S 0.7055(2) 0.36108(11) 0.59499(11) 0.0689(7) Uani 1 1 d . . .
S3 S 0.84212(16) 0.24066(11) 0.74035(11) 0.0570(6) Uani 1 1 d . . .
S4 S 0.5518(2) 0.29013(15) 0.73658(15) 0.0883(9) Uani 1 1 d . . .
N1 N 0.8611(5) 0.1655(3) 0.5941(3) 0.0557(16) Uani 1 1 d . . .
N2 N 0.7832(5) 0.0688(3) 0.6195(4) 0.0601(17) Uani 1 1 d . . .
N3 N 0.8062(5) 0.2699(3) 0.5129(3) 0.0571(17) Uani 1 1 d . . .
N4 N 0.6768(6) 0.3327(4) 0.4557(4) 0.069(2) Uani 1 1 d . . .
N5 N 0.9380(5) 0.2881(3) 0.6287(3) 0.0554(16) Uani 1 1 d . . .
N6 N 0.9818(5) 0.3452(4) 0.7254(3) 0.0644(18) Uani 1 1 d . . .
F1 F 0.5282(9) 0.1386(4) 0.7597(5) 0.181(4) Uani 1 1 d . . .
F2 F 0.3737(9) 0.0527(6) 0.7077(6) 0.214(5) Uani 1 1 d . . .
F3 F 0.2058(7) 0.0985(6) 0.6232(7) 0.247(7) Uani 1 1 d . . .
F4 F 0.1929(10) 0.2328(8) 0.5792(9) 0.345(11) Uani 1 1 d . . .
F5 F 0.3545(10) 0.3246(6) 0.6341(6) 0.247(7) Uani 1 1 d . . .
B1 B 0.8948(8) 0.2376(5) 0.5674(5) 0.057(2) Uani 1 1 d . . .
H1 H 0.9556 0.2284 0.5422 0.069 Uiso 1 1 calc R . .
C1 C 0.9391(7) 0.1134(5) 0.6145(4) 0.064(2) Uani 1 1 d . . .
H1A H 1.0130 0.1195 0.6167 0.077 Uiso 1 1 calc R . .
C2 C 0.8920(7) 0.0546(5) 0.6301(4) 0.067(2) Uani 1 1 d . . .
H2A H 0.9255 0.0127 0.6450 0.080 Uiso 1 1 calc R . .
C3 C 0.7642(6) 0.1360(4) 0.5994(4) 0.0508(19) Uani 1 1 d . . .
C4 C 0.7017(7) 0.0161(4) 0.6239(5) 0.067(2) Uani 1 1 d . . .
C5 C 0.6565(8) -0.0175(5) 0.5630(6) 0.074(3) Uani 1 1 d . . .
C6 C 0.5773(9) -0.0686(6) 0.5703(7) 0.097(3) Uani 1 1 d . . .
H6A H 0.5432 -0.0919 0.5304 0.116 Uiso 1 1 calc R . .
C7 C 0.5501(12) -0.0843(6) 0.6344(10) 0.123(5) Uani 1 1 d . . .
H7A H 0.4994 -0.1190 0.6384 0.148 Uiso 1 1 calc R . .
C8 C 0.5965(12) -0.0498(8) 0.6918(9) 0.134(5) Uani 1 1 d . . .
H8A H 0.5748 -0.0606 0.7349 0.161 Uiso 1 1 calc R . .
C9 C 0.6754(9) 0.0014(6) 0.6910(6) 0.094(3) Uani 1 1 d . . .
C10 C 0.7289(11) 0.0381(7) 0.7571(6) 0.129(4) Uani 1 1 d . . .
H10A H 0.7803 0.0713 0.7450 0.193 Uiso 1 1 calc R . .
H10B H 0.7651 0.0043 0.7895 0.193 Uiso 1 1 calc R . .
H10C H 0.6753 0.0619 0.7789 0.193 Uiso 1 1 calc R . .
C11 C 0.6899(8) -0.0001(5) 0.4938(5) 0.093(3) Uani 1 1 d . . .
H11A H 0.7424 0.0368 0.5001 0.139 Uiso 1 1 calc R . .
H11B H 0.6281 0.0149 0.4613 0.139 Uiso 1 1 calc R . .
H11C H 0.7207 -0.0407 0.4752 0.139 Uiso 1 1 calc R . .
C12 C 0.7960(7) 0.2537(5) 0.4410(5) 0.069(2) Uani 1 1 d . . .
H12A H 0.8378 0.2218 0.4205 0.083 Uiso 1 1 calc R . .
C13 C 0.7177(8) 0.2914(5) 0.4076(5) 0.077(3) Uani 1 1 d . . .
H13A H 0.6936 0.2905 0.3593 0.093 Uiso 1 1 calc R . .
C14 C 0.7321(7) 0.3195(4) 0.5207(4) 0.059(2) Uani 1 1 d . . .
C15 C 0.5826(10) 0.3795(6) 0.4376(4) 0.085(3) Uani 1 1 d . . .
C16 C 0.6077(12) 0.4496(7) 0.4307(5) 0.100(4) Uani 1 1 d . . .
C17 C 0.5153(15) 0.4940(8) 0.4080(6) 0.127(6) Uani 1 1 d . . .
H17 H 0.5251 0.5415 0.4012 0.153 Uiso 1 1 calc R . .
C18 C 0.4175(15) 0.4674(9) 0.3971(8) 0.134(6) Uani 1 1 d . . .
H18A H 0.3591 0.4970 0.3839 0.161 Uiso 1 1 calc R . .
C19 C 0.3989(11) 0.3975(9) 0.4044(7) 0.142(6) Uani 1 1 d . . .
H19A H 0.3283 0.3817 0.3933 0.170 Uiso 1 1 calc R . .
C20 C 0.4798(10) 0.3478(7) 0.4278(6) 0.098(3) Uani 1 1 d . . .
C21 C 0.4636(11) 0.2767(7) 0.4357(8) 0.143(6) Uani 1 1 d . . .
H21A H 0.3878 0.2667 0.4269 0.214 Uiso 1 1 calc R . .
H21B H 0.4927 0.2628 0.4830 0.214 Uiso 1 1 calc R . .
H21C H 0.4992 0.2513 0.4027 0.214 Uiso 1 1 calc R . .
C22 C 0.7189(13) 0.4770(6) 0.4448(6) 0.126(5) Uani 1 1 d . . .
H22A H 0.7681 0.4393 0.4589 0.189 Uiso 1 1 calc R . .
H22B H 0.7243 0.5111 0.4820 0.189 Uiso 1 1 calc R . .
H22C H 0.7367 0.4984 0.4028 0.189 Uiso 1 1 calc R . .
C23 C 1.0089(8) 0.3413(5) 0.6168(5) 0.080(3) Uani 1 1 d . . .
H23A H 1.0345 0.3504 0.5747 0.096 Uiso 1 1 calc R . .
C24 C 1.0328(8) 0.3766(5) 0.6770(5) 0.084(3) Uani 1 1 d . . .
H24A H 1.0769 0.4158 0.6843 0.101 Uiso 1 1 calc R . .
C25 C 0.9209(6) 0.2910(4) 0.6962(4) 0.055(2) Uani 1 1 d . . .
C26 C 0.9952(9) 0.3652(5) 0.8001(5) 0.077(3) Uani 1 1 d . . .
C27 C 1.0932(11) 0.3421(6) 0.8413(6) 0.102(4) Uani 1 1 d . . .
C28 C 1.1057(16) 0.3589(9) 0.9123(8) 0.146(7) Uani 1 1 d . . .
H28A H 1.1675 0.3448 0.9421 0.175 Uiso 1 1 calc R . .
C29 C 1.0288(18) 0.3956(9) 0.9392(9) 0.148(8) Uani 1 1 d . . .
H29A H 1.0401 0.4057 0.9872 0.177 Uiso 1 1 calc R . .
C30 C 0.9312(14) 0.4199(7) 0.8974(8) 0.133(6) Uani 1 1 d . . .
H30A H 0.8810 0.4462 0.9171 0.159 Uiso 1 1 calc R . .
C31 C 0.9147(11) 0.4019(6) 0.8249(6) 0.096(4) Uani 1 1 d . . .
C32 C 0.8157(10) 0.4239(6) 0.7783(6) 0.113(4) Uani 1 1 d . . .
H32A H 0.8185 0.4084 0.7310 0.169 Uiso 1 1 calc R . .
H32B H 0.8103 0.4740 0.7789 0.169 Uiso 1 1 calc R . .
H32C H 0.7541 0.4038 0.7947 0.169 Uiso 1 1 calc R . .
C33 C 1.1744(11) 0.3024(8) 0.8142(8) 0.146(6) Uani 1 1 d . . .
H33A H 1.1536 0.2956 0.7643 0.218 Uiso 1 1 calc R . .
H33B H 1.1825 0.2578 0.8374 0.218 Uiso 1 1 calc R . .
H33C H 1.2416 0.3272 0.8226 0.218 Uiso 1 1 calc R . .
C34 C 0.4474(7) 0.2380(6) 0.6984(5) 0.071(3) Uani 1 1 d . . .
C35 C 0.4436(10) 0.1663(8) 0.7153(6) 0.099(4) Uani 1 1 d . . .
C36 C 0.3654(18) 0.1248(9) 0.6886(10) 0.150(7) Uani 1 1 d . . .
C37 C 0.2811(11) 0.1410(16) 0.6477(12) 0.202(15) Uani 1 1 d . . .
C38 C 0.2762(14) 0.2130(12) 0.6247(11) 0.175(9) Uani 1 1 d . . .
C39 C 0.3614(11) 0.2594(9) 0.6532(9) 0.137(6) Uani 1 1 d . . .
C40 C 0.026(3) 0.4235(16) 0.3808(15) 0.43(2) Uiso 1 1 d DU . .
H40A H 0.0515 0.4658 0.4060 0.518 Uiso 1 1 calc R . .
H40B H -0.0512 0.4260 0.3677 0.518 Uiso 1 1 calc R . .
Cl1 Cl 0.0890(9) 0.4127(6) 0.3062(7) 0.392(6) Uiso 1 1 d DU . .
Cl2 Cl 0.0605(15) 0.3554(11) 0.4284(10) 0.592(11) Uiso 1 1 d DU . .

loop_
_atom_site_aniso_label
_atom_site_aniso_U_11
_atom_site_aniso_U_22
_atom_site_aniso_U_33
_atom_site_aniso_U_23
_atom_site_aniso_U_13
_atom_site_aniso_U_12
Zn1 0.0538(6) 0.0558(6) 0.0610(6) -0.0062(5) 0.0067(4) 0.0031(4)
S1 0.0522(12) 0.0535(13) 0.0748(14) -0.0114(11) -0.0008(10) 0.0059(10)
S2 0.0975(18) 0.0514(13) 0.0583(13) -0.0022(10) 0.0140(12) 0.0192(12)
S3 0.0533(12) 0.0589(13) 0.0570(13) 0.0017(10) 0.0034(10) -0.0069(10)
S4 0.0722(17) 0.105(2) 0.0918(19) -0.0392(16) 0.0268(14) -0.0120(14)
N1 0.055(4) 0.047(4) 0.062(4) -0.004(3) -0.002(3) 0.011(3)
N2 0.061(5) 0.049(4) 0.071(5) 0.000(3) 0.012(3) 0.010(3)
N3 0.065(4) 0.055(4) 0.051(4) -0.008(3) 0.008(3) 0.009(3)
N4 0.084(5) 0.067(5) 0.055(4) -0.006(4) 0.003(4) 0.025(4)
N5 0.056(4) 0.054(4) 0.058(4) 0.000(3) 0.013(3) -0.006(3)
N6 0.067(5) 0.070(5) 0.056(4) -0.004(4) 0.009(4) -0.021(4)
F1 0.244(10) 0.120(6) 0.150(7) 0.018(5) -0.057(7) -0.016(6)
F2 0.235(11) 0.175(10) 0.240(11) -0.025(8) 0.059(9) -0.087(9)
F3 0.091(6) 0.277(12) 0.382(16) -0.207(12) 0.063(8) -0.048(7)
F4 0.164(10) 0.41(2) 0.40(2) -0.137(16) -0.160(12) 0.154(12)
F5 0.285(14) 0.157(9) 0.255(12) -0.005(9) -0.092(10) 0.102(9)
B1 0.057(6) 0.062(6) 0.055(6) -0.014(5) 0.013(4) -0.001(5)
C1 0.051(5) 0.065(6) 0.074(6) -0.005(5) 0.000(4) 0.014(5)
C2 0.059(6) 0.062(6) 0.078(6) -0.001(5) 0.007(4) 0.023(5)
C3 0.051(5) 0.045(5) 0.055(5) -0.011(4) 0.004(4) 0.003(4)
C4 0.069(6) 0.051(5) 0.084(7) -0.001(5) 0.018(5) 0.008(4)
C5 0.079(7) 0.055(6) 0.091(7) -0.011(5) 0.020(5) 0.003(5)
C6 0.087(8) 0.085(8) 0.117(10) -0.010(7) 0.007(7) -0.002(6)
C7 0.134(12) 0.067(8) 0.174(15) -0.013(9) 0.040(12) -0.023(7)
C8 0.144(13) 0.109(11) 0.164(15) 0.064(11) 0.072(11) 0.006(10)
C9 0.111(9) 0.078(7) 0.097(8) 0.022(6) 0.027(7) 0.009(6)
C10 0.157(12) 0.144(11) 0.083(8) -0.002(8) 0.011(8) 0.025(10)
C11 0.101(8) 0.100(8) 0.076(7) -0.025(6) 0.008(6) -0.008(6)
C12 0.069(6) 0.074(6) 0.062(6) -0.013(5) 0.003(5) 0.020(5)
C13 0.085(7) 0.087(7) 0.057(6) -0.015(5) -0.001(5) 0.026(6)
C14 0.069(6) 0.049(5) 0.057(5) -0.005(4) 0.000(4) 0.010(4)
C15 0.133(10) 0.076(7) 0.044(5) 0.002(5) 0.011(6) 0.040(7)
C16 0.160(12) 0.091(9) 0.048(6) -0.002(6) 0.017(7) 0.018(9)
C17 0.193(15) 0.109(11) 0.077(8) 0.009(7) 0.012(10) 0.088(12)
C18 0.154(14) 0.116(13) 0.130(12) -0.009(10) 0.012(11) 0.077(12)
C19 0.124(11) 0.168(15) 0.120(11) -0.021(10) -0.020(8) 0.067(11)
C20 0.082(8) 0.112(10) 0.091(8) -0.006(7) -0.010(6) 0.025(8)
C21 0.112(10) 0.107(11) 0.191(15) 0.010(10) -0.036(10) 0.020(8)
C22 0.218(16) 0.076(8) 0.086(8) 0.016(6) 0.026(9) -0.004(9)
C23 0.086(7) 0.081(7) 0.074(7) 0.006(6) 0.017(5) -0.020(6)
C24 0.090(7) 0.081(7) 0.082(7) -0.006(6) 0.015(6) -0.037(6)
C25 0.057(5) 0.049(5) 0.060(5) -0.001(4) 0.008(4) 0.001(4)
C26 0.090(8) 0.077(7) 0.063(6) -0.007(5) 0.010(6) -0.040(6)
C27 0.126(11) 0.088(8) 0.082(8) 0.010(6) -0.019(8) -0.040(7)
C28 0.203(19) 0.138(14) 0.081(11) 0.013(9) -0.027(10) -0.092(13)
C29 0.23(2) 0.139(15) 0.080(11) -0.014(10) 0.034(12) -0.125(16)
C30 0.180(15) 0.114(11) 0.119(12) -0.047(9) 0.073(10) -0.098(11)
C31 0.120(10) 0.096(8) 0.081(8) -0.030(7) 0.042(7) -0.069(8)
C32 0.121(10) 0.102(9) 0.122(10) -0.049(8) 0.039(9) -0.015(7)
C33 0.114(11) 0.141(13) 0.164(14) 0.003(11) -0.033(10) 0.015(10)
C34 0.058(6) 0.088(7) 0.069(6) -0.021(5) 0.010(5) 0.006(5)
C35 0.086(8) 0.123(11) 0.087(8) -0.019(8) 0.012(6) -0.024(8)
C36 0.20(2) 0.118(13) 0.158(15) -0.045(11) 0.105(14) -0.066(13)
C37 0.031(7) 0.34(4) 0.23(2) -0.19(2) -0.014(9) -0.004(13)
C38 0.089(12) 0.196(18) 0.22(2) -0.092(17) -0.021(12) 0.076(13)
C39 0.089(9) 0.140(13) 0.168(14) -0.039(11) -0.022(10) 0.041(9)

loop_
_atom_type_symbol
_atom_type_description
_atom_type_scat_dispersion_real
_atom_type_scat_dispersion_imag
_atom_type_scat_source
C C 0.0033 0.0016 'International Tables Vol C Tables 4.2.6.8 and 6.1.1.4'
H H 0.0000 0.0000 'International Tables Vol C Tables 4.2.6.8 and 6.1.1.4'
B B 0.0013 0.0007 'International Tables Vol C Tables 4.2.6.8 and 6.1.1.4'
S S 0.1246 0.1234 'International Tables Vol C Tables 4.2.6.8 and 6.1.1.4'
F F 0.0171 0.0103 'International Tables Vol C Tables 4.2.6.8 and 6.1.1.4'
Zn Zn 0.2839 1.4301 'International Tables Vol C Tables 4.2.6.8 and 6.1.1.4'
N N 0.0061 0.0033 'International Tables Vol C Tables 4.2.6.8 and 6.1.1.4'
Cl Cl 0.1484 0.1585 'International Tables Vol C Tables 4.2.6.8 and 6.1.1.4'

loop_
_geom_angle_atom_site_label_1
_geom_angle_atom_site_label_2
_geom_angle_atom_site_label_3
_geom_angle
_geom_angle_site_symmetry_1
_geom_angle_site_symmetry_3
_geom_angle_publ_flag
S4 Zn1 S2 111.03(10) . . ?
S4 Zn1 S1 117.42(9) . . ?
S2 Zn1 S1 104.77(9) . . ?
S4 Zn1 S3 107.13(10) . . ?
S2 Zn1 S3 107.79(9) . . ?
S1 Zn1 S3 108.34(8) . . ?
C3 S1 Zn1 96.7(3) . . ?
C14 S2 Zn1 100.4(3) . . ?
C25 S3 Zn1 96.2(3) . . ?
C34 S4 Zn1 99.9(3) . . ?
C3 N1 C1 106.2(7) . . ?
C3 N1 B1 133.2(6) . . ?
C1 N1 B1 120.5(7) . . ?
C3 N2 C2 110.9(7) . . ?
C3 N2 C4 125.6(7) . . ?
C2 N2 C4 123.2(7) . . ?
C14 N3 C12 107.7(6) . . ?
C14 N3 B1 130.3(7) . . ?
C12 N3 B1 121.9(6) . . ?
C14 N4 C13 108.6(7) . . ?
C14 N4 C15 127.3(7) . . ?
C13 N4 C15 123.9(7) . . ?
C25 N5 C23 109.2(7) . . ?
C25 N5 B1 131.6(7) . . ?
C23 N5 B1 119.2(7) . . ?
C24 N6 C25 110.7(7) . . ?
C24 N6 C26 124.1(7) . . ?
C25 N6 C26 125.1(7) . . ?
N3 B1 N1 112.2(7) . . ?
N3 B1 N5 113.4(7) . . ?
N1 B1 N5 112.6(7) . . ?
C2 C1 N1 110.4(7) . . ?
C1 C2 N2 105.4(7) . . ?
N2 C3 N1 107.1(6) . . ?
N2 C3 S1 123.3(6) . . ?
N1 C3 S1 129.6(6) . . ?
C5 C4 C9 124.0(10) . . ?
C5 C4 N2 118.7(8) . . ?
C9 C4 N2 117.4(9) . . ?
C4 C5 C6 116.3(10) . . ?
C4 C5 C11 120.9(9) . . ?
C6 C5 C11 122.8(10) . . ?
C7 C6 C5 121.3(12) . . ?
C8 C7 C6 119.8(13) . . ?
C7 C8 C9 123.9(14) . . ?
C8 C9 C4 114.7(12) . . ?
C8 C9 C10 122.8(13) . . ?
C4 C9 C10 122.6(11) . . ?
C13 C12 N3 107.9(8) . . ?
C12 C13 N4 108.8(8) . . ?
N4 C14 N3 107.0(7) . . ?
N4 C14 S2 122.9(6) . . ?
N3 C14 S2 130.1(6) . . ?
C16 C15 C20 128.2(11) . . ?
C16 C15 N4 114.9(11) . . ?
C20 C15 N4 116.8(10) . . ?
C15 C16 C17 114.3(14) . . ?
C15 C16 C22 123.2(12) . . ?
C17 C16 C22 122.5(14) . . ?
C18 C17 C16 120.3(16) . . ?
C17 C18 C19 122.1(15) . . ?
C18 C19 C20 124.4(15) . . ?
C21 C20 C15 123.6(11) . . ?
C21 C20 C19 125.8(13) . . ?
C15 C20 C19 110.5(13) . . ?
C24 C23 N5 107.1(8) . . ?
C23 C24 N6 107.6(8) . . ?
N5 C25 N6 105.3(7) . . ?
N5 C25 S3 130.4(6) . . ?
N6 C25 S3 124.3(6) . . ?
C31 C26 C27 125.9(11) . . ?
C31 C26 N6 119.3(10) . . ?
C27 C26 N6 114.7(10) . . ?
C28 C27 C26 115.4(14) . . ?
C28 C27 C33 120.1(15) . . ?
C26 C27 C33 124.5(11) . . ?
C29 C28 C27 120.9(18) . . ?
C28 C29 C30 123.6(17) . . ?
C31 C30 C29 116.9(15) . . ?
C26 C31 C30 117.3(14) . . ?
C26 C31 C32 122.2(10) . . ?
C30 C31 C32 120.4(14) . . ?
C39 C34 C35 113.1(12) . . ?
C39 C34 S4 125.7(11) . . ?
C35 C34 S4 121.1(8) . . ?
C36 C35 F1 118.5(16) . . ?
C36 C35 C34 123.4(15) . . ?
F1 C35 C34 118.0(10) . . ?
C37 C36 C35 127(2) . . ?
C37 C36 F2 115(2) . . ?
C35 C36 F2 118(2) . . ?
C36 C37 F3 125(3) . . ?
C36 C37 C38 114.7(18) . . ?
F3 C37 C38 120(2) . . ?
F4 C38 C39 123(2) . . ?
F4 C38 C37 118(2) . . ?
C39 C38 C37 118.7(16) . . ?
F5 C39 C34 119.2(15) . . ?
F5 C39 C38 118.3(15) . . ?
C34 C39 C38 122.5(16) . . ?
Cl2 C40 Cl1 104.7(16) . . ?

loop_
_geom_bond_atom_site_label_1
_geom_bond_atom_site_label_2
_geom_bond_distance
_geom_bond_site_symmetry_2
_geom_bond_publ_flag
Zn1 S4 2.287(3) . ?
Zn1 S2 2.339(2) . ?
Zn1 S1 2.348(2) . ?
Zn1 S3 2.381(2) . ?
S1 C3 1.696(8) . ?
S2 C14 1.707(8) . ?
S3 C25 1.696(8) . ?
S4 C34 1.718(10) . ?
N1 C3 1.359(9) . ?
N1 C1 1.408(9) . ?
N1 B1 1.553(11) . ?
N2 C3 1.353(9) . ?
N2 C2 1.377(9) . ?
N2 C4 1.449(10) . ?
N3 C14 1.354(9) . ?
N3 C12 1.400(10) . ?
N3 B1 1.534(11) . ?
N4 C14 1.353(9) . ?
N4 C13 1.371(10) . ?
N4 C15 1.482(11) . ?
N5 C25 1.344(9) . ?
N5 C23 1.394(10) . ?
N5 B1 1.553(11) . ?
N6 C24 1.348(10) . ?
N6 C25 1.359(9) . ?
N6 C26 1.466(11) . ?
F1 C35 1.361(13) . ?
F2 C36 1.428(19) . ?
F3 C37 1.281(18) . ?
F4 C38 1.310(19) . ?
F5 C39 1.300(17) . ?
C1 C2 1.326(11) . ?
C4 C5 1.376(12) . ?
C4 C9 1.405(13) . ?
C5 C6 1.417(14) . ?
C5 C11 1.490(13) . ?
C6 C7 1.358(17) . ?
C7 C8 1.337(18) . ?
C8 C9 1.396(17) . ?
C9 C10 1.511(15) . ?
C12 C13 1.305(11) . ?
C15 C16 1.389(15) . ?
C15 C20 1.412(15) . ?
C16 C17 1.450(16) . ?
C16 C22 1.477(16) . ?
C17 C18 1.316(19) . ?
C18 C19 1.37(2) . ?
C19 C20 1.414(16) . ?
C20 C21 1.387(16) . ?
C23 C24 1.331(12) . ?
C26 C31 1.373(14) . ?
C26 C27 1.426(15) . ?
C27 C28 1.384(18) . ?
C27 C33 1.431(17) . ?
C28 C29 1.36(2) . ?
C29 C30 1.43(2) . ?
C30 C31 1.416(16) . ?
C31 C32 1.475(15) . ?
C34 C39 1.339(16) . ?
C34 C35 1.414(15) . ?
C35 C36 1.303(18) . ?
C36 C37 1.25(3) . ?
C37 C38 1.44(3) . ?
C38 C39 1.43(2) . ?
C40 Cl2 1.610(18) . ?
C40 Cl1 1.746(19) . ?
